data_4076262
loop_
_publ_author_name
'Song, Li-Cheng'
'Cheng, Hua-Wei'
'Hu, Qing-Mei'

_publ_section_title
;
 A Basic Strategy for Functionalization of Metal Cyclopentadienyl
 Complexes:&#x00A0; Synthesis, Characterization, and Reactivity of Linear,
 Butterfly, and Cubic Chromium/Selenium Complexes Containing Functionally
 Substituted Cyclopentadienyl Ligands
;
_journal_issue 5
_journal_name_full Organometallics
_journal_page_first 1072
_journal_paper_doi 10.1021/om034283q
_journal_volume 23
_journal_year 2004
_chemical_formula_sum 'C26 H26 Cr4 O6 Se4'
_chemical_formula_weight 958.31
_chemical_name_systematic
; 

 ? 

;
_space_group_IT_number 2
_symmetry_cell_setting triclinic
_symmetry_space_group_name_Hall '-P 1'
_symmetry_space_group_name_H-M 'P -1'
_atom_sites_solution_hydrogens geom
_atom_sites_solution_primary direct
_atom_sites_solution_secondary difmap
_audit_creation_method SHELXL-97
_cell_angle_alpha 93.260(9)
_cell_angle_beta 96.725(9)
_cell_angle_gamma 111.474(9)
_cell_formula_units_Z 2
_cell_length_a 9.777(5)
_cell_length_b 10.028(6)
_cell_length_c 16.758(10)
_cell_measurement_reflns_used 782
_cell_measurement_temperature 273(2)
_cell_measurement_theta_max 26.16
_cell_measurement_theta_min 3.09
_cell_volume 1509.6(15)
_computing_cell_refinement 'Bruker SMART'
_computing_data_collection 'Bruker SMART'
_computing_data_reduction 'Bruker SAINT'
_computing_molecular_graphics 'Bruker SHELXTL'
_computing_publication_material 'Bruker SHELXTL'
_computing_structure_refinement 'SHELXL-97 (Sheldrick, 1997)'
_computing_structure_solution 'SHELXS-97 (Sheldrick, 1990)'
_diffrn_ambient_temperature 273(2)
_diffrn_measured_fraction_theta_full 0.986
_diffrn_measured_fraction_theta_max 0.986
_diffrn_measurement_device_type 'CCD area detector'
_diffrn_measurement_method 'phi and omega scans'
_diffrn_radiation_monochromator graphite
_diffrn_radiation_source 'fine-focus sealed tube'
_diffrn_radiation_type MoK\a
_diffrn_radiation_wavelength 0.71073
_diffrn_reflns_av_R_equivalents 0.0343
_diffrn_reflns_av_sigmaI/netI 0.0772
_diffrn_reflns_limit_h_max 11
_diffrn_reflns_limit_h_min -8
_diffrn_reflns_limit_k_max 11
_diffrn_reflns_limit_k_min -11
_diffrn_reflns_limit_l_max 19
_diffrn_reflns_limit_l_min -19
_diffrn_reflns_number 6163
_diffrn_reflns_theta_full 25.03
_diffrn_reflns_theta_max 25.03
_diffrn_reflns_theta_min 1.23
_exptl_absorpt_coefficient_mu 6.263
_exptl_absorpt_correction_T_max 0.4535
_exptl_absorpt_correction_T_min 0.2552
_exptl_absorpt_correction_type multi-scan
_exptl_absorpt_process_details SADABS
_exptl_crystal_density_diffrn 2.108
_exptl_crystal_density_meas 0
_exptl_crystal_density_method 'not measured'
_exptl_crystal_F_000 924
_exptl_crystal_size_max 0.30
_exptl_crystal_size_mid 0.20
_exptl_crystal_size_min 0.15
_refine_diff_density_max 1.267
_refine_diff_density_min -1.027
_refine_diff_density_rms 0.190
_refine_ls_extinction_method none
_refine_ls_goodness_of_fit_ref 1.108
_refine_ls_hydrogen_treatment mixed
_refine_ls_matrix_type full
_refine_ls_number_parameters 361
_refine_ls_number_reflns 5257
_refine_ls_number_restraints 0
_refine_ls_restrained_S_all 1.108
_refine_ls_R_factor_all 0.0921
_refine_ls_R_factor_gt 0.0575
_refine_ls_shift/su_max 0.008
_refine_ls_shift/su_mean 0.001
_refine_ls_structure_factor_coef Fsqd
_refine_ls_weighting_details 'calc w=1/[\s^2^(Fo^2^)+(0.0754P)^2^+0.4582P] where P=(Fo^2^+2Fc^2^)/3'
_refine_ls_weighting_scheme calc
_refine_ls_wR_factor_gt 0.1398
_refine_ls_wR_factor_ref 0.1545
_reflns_number_gt 3720
_reflns_number_total 5257
_reflns_threshold_expression >2sigma(I)
_cod_data_source_file om034283qsi20031107_030231.cif
_cod_data_source_block 020629b
_cod_depositor_comments
;
The following automatic conversions were performed:

'_symmetry_cell_setting' value 'Triclinic' changed to 'triclinic'
according to /home/saulius/struct/CIF-dictionaries/cif_core.dic
dictionary named 'cif_core.dic' version 2.4.1 from
2010-06-29.

'_exptl_absorpt_correction_type' value 'MULTI-SCAN'
changed to 'multi-scan' according to
/home/saulius/struct/CIF-dictionaries/cif_core.dic dictionary named
'cif_core.dic' version 2.4.1 from 2010-06-29.

Automatic conversion script
Id: cif_fix_values 1715 2011-07-08 13:25:40Z adriana 
;
_cod_original_cell_volume 1509.5(15)
_cod_original_sg_symbol_H-M P-1
_cod_database_code 4076262

loop_
_symmetry_equiv_pos_as_xyz
'x, y, z'
'-x, -y, -z'

loop_
_atom_site_label
_atom_site_type_symbol
_atom_site_fract_x
_atom_site_fract_y
_atom_site_fract_z
_atom_site_U_iso_or_equiv
_atom_site_adp_type
_atom_site_occupancy
_atom_site_symmetry_multiplicity
_atom_site_calc_flag
_atom_site_refinement_flags
Se1 Se 0.04488(10) 0.07096(9) 0.30364(6) 0.0323(3) Uani 1 1 d .
Se2 Se 0.12812(10) 0.43235(9) 0.41852(6) 0.0301(2) Uani 1 1 d .
Se3 Se 0.02561(10) 0.36611(10) 0.19132(6) 0.0319(3) Uani 1 1 d .
Se4 Se 0.39704(10) 0.39263(10) 0.29656(6) 0.0338(3) Uani 1 1 d .
Cr1 Cr 0.17751(17) 0.22608(15) 0.21168(9) 0.0316(4) Uani 1 1 d .
Cr2 Cr -0.04691(16) 0.26273(15) 0.31259(9) 0.0271(3) Uani 1 1 d .
Cr3 Cr 0.22233(15) 0.51106(14) 0.29564(9) 0.0268(3) Uani 1 1 d .
Cr4 Cr 0.24160(16) 0.26125(15) 0.39003(9) 0.0280(4) Uani 1 1 d .
O1 O 0.4318(14) 0.4890(13) 0.0816(7) 0.100(3) Uani 1 1 d .
O2 O 0.1997(14) 0.4091(14) 0.0077(6) 0.107(4) Uani 1 1 d .
O3 O -0.3470(12) 0.1361(13) 0.1108(7) 0.103(4) Uani 1 1 d .
O4 O -0.3313(11) -0.0594(10) 0.1664(7) 0.095(3) Uani 1 1 d .
O5 O -0.0717(8) 0.6804(8) 0.2426(6) 0.059(2) Uani 1 1 d .
O6 O -0.0075(10) 0.7243(9) 0.3796(6) 0.065(2) Uani 1 1 d .
C1 C 0.1029(15) 0.1422(16) 0.0799(7) 0.063(4) Uani 1 1 d .
H1A H 0.0163 0.1451 0.0452 0.075 Uiso 1 1 calc R
C2 C 0.1098(18) 0.0253(14) 0.1243(9) 0.078(4) Uani 1 1 d .
H2A H 0.0278 -0.0665 0.1262 0.093 Uiso 1 1 calc R
C3 C 0.2571(19) 0.0620(14) 0.1576(9) 0.072(4) Uani 1 1 d .
H3A H 0.2953 -0.0001 0.1887 0.087 Uiso 1 1 calc R
C4 C 0.3441(15) 0.1960(14) 0.1373(8) 0.062(3) Uani 1 1 d .
H4A H 0.4524 0.2427 0.1502 0.074 Uiso 1 1 calc R
C5 C 0.2512(16) 0.2477(14) 0.0913(8) 0.062(3) Uani 1 1 d .
C6 C 0.3055(18) 0.3961(17) 0.0592(9) 0.074(4) Uani 1 1 d .
C7 C 0.244(2) 0.554(2) -0.0240(11) 0.127(8) Uani 1 1 d .
H7A H 0.1626 0.5569 -0.0612 0.191 Uiso 1 1 calc R
H7B H 0.3286 0.5698 -0.0513 0.191 Uiso 1 1 calc R
H7C H 0.2685 0.6280 0.0202 0.191 Uiso 1 1 calc R
C8 C -0.2614(10) 0.2930(11) 0.2774(7) 0.042(3) Uani 1 1 d .
H8A H -0.2768 0.3582 0.2391 0.050 Uiso 1 1 calc R
C9 C -0.2210(11) 0.3277(12) 0.3620(7) 0.045(3) Uani 1 1 d .
H9A H -0.2047 0.4197 0.3927 0.054 Uiso 1 1 calc R
C10 C -0.2207(12) 0.2010(14) 0.3942(8) 0.057(3) Uani 1 1 d .
H10A H -0.2028 0.1905 0.4518 0.069 Uiso 1 1 calc R
C11 C -0.2610(12) 0.0889(12) 0.3306(9) 0.057(3) Uani 1 1 d .
H11A H -0.2767 -0.0121 0.3364 0.068 Uiso 1 1 calc R
C12 C -0.2864(10) 0.1463(11) 0.2579(8) 0.048(3) Uani 1 1 d .
C13 C -0.3245(13) 0.0767(16) 0.1702(11) 0.078(5) Uani 1 1 d .
C14 C -0.363(2) -0.124(2) 0.0798(11) 0.157(10) Uani 1 1 d .
H14A H -0.3674 -0.2215 0.0780 0.236 Uiso 1 1 calc R
H14B H -0.2849 -0.0686 0.0513 0.236 Uiso 1 1 calc R
H14C H -0.4560 -0.1234 0.0549 0.236 Uiso 1 1 calc R
C15 C 0.2168(12) 0.6908(10) 0.2201(7) 0.042(3) Uani 1 1 d .
H15A H 0.1570 0.6784 0.1670 0.050 Uiso 1 1 calc R
C16 C 0.3661(12) 0.6989(10) 0.2342(8) 0.048(3) Uani 1 1 d .
H16A H 0.4276 0.6934 0.1929 0.058 Uiso 1 1 calc R
C17 C 0.4137(12) 0.7294(10) 0.3191(8) 0.049(3) Uani 1 1 d .
H17A H 0.5141 0.7470 0.3462 0.059 Uiso 1 1 calc R
C18 C 0.2965(11) 0.7378(9) 0.3576(7) 0.041(3) Uani 1 1 d .
H18A H 0.3020 0.7641 0.4154 0.049 Uiso 1 1 calc R
C19 C 0.1724(11) 0.7135(9) 0.2970(6) 0.036(2) Uani 1 1 d .
C20 C 0.0240(13) 0.7065(10) 0.3120(8) 0.048(3) Uani 1 1 d .
C21 C -0.2197(13) 0.6742(13) 0.2514(10) 0.079(5) Uani 1 1 d .
H21A H -0.2790 0.6546 0.1991 0.119 Uiso 1 1 calc R
H21B H -0.2133 0.7648 0.2770 0.119 Uiso 1 1 calc R
H21C H -0.2647 0.5989 0.2840 0.119 Uiso 1 1 calc R
C22 C 0.3923(13) 0.1480(15) 0.4348(8) 0.059(3) Uani 1 1 d .
H22A H 0.4439 0.1042 0.4015 0.071 Uiso 1 1 calc R
C23 C 0.2519(13) 0.0773(11) 0.4582(7) 0.052(3) Uani 1 1 d .
H23A H 0.1885 -0.0246 0.4436 0.062 Uiso 1 1 calc R
C24 C 0.2226(13) 0.1748(14) 0.5097(6) 0.053(3) Uani 1 1 d .
H24A H 0.1372 0.1535 0.5389 0.064 Uiso 1 1 calc R
C25 C 0.3488(16) 0.3057(12) 0.5188(7) 0.060(4) Uani 1 1 d .
H25A H 0.3643 0.3917 0.5552 0.072 Uiso 1 1 calc R
C26 C 0.4498(14) 0.2886(14) 0.4735(9) 0.068(4) Uani 1 1 d .
H26A H 0.5490 0.3606 0.4716 0.081 Uiso 1 1 calc R

loop_
_atom_site_aniso_label
_atom_site_aniso_U_11
_atom_site_aniso_U_22
_atom_site_aniso_U_33
_atom_site_aniso_U_23
_atom_site_aniso_U_13
_atom_site_aniso_U_12
Se1 0.0325(6) 0.0166(5) 0.0433(6) 0.0020(4) 0.0011(4) 0.0056(4)
Se2 0.0343(6) 0.0234(5) 0.0312(6) -0.0001(4) 0.0045(4) 0.0100(4)
Se3 0.0334(6) 0.0260(5) 0.0326(6) 0.0038(4) -0.0003(4) 0.0085(4)
Se4 0.0243(5) 0.0287(5) 0.0472(6) 0.0055(4) 0.0065(4) 0.0081(4)
Cr1 0.0365(9) 0.0240(8) 0.0333(9) -0.0006(6) 0.0055(7) 0.0106(7)
Cr2 0.0253(8) 0.0181(7) 0.0360(9) 0.0032(6) 0.0048(6) 0.0057(6)
Cr3 0.0255(8) 0.0179(7) 0.0348(9) 0.0036(6) 0.0038(6) 0.0055(6)
Cr4 0.0256(8) 0.0206(7) 0.0356(9) 0.0026(6) 0.0006(6) 0.0072(6)
O1 0.105(9) 0.098(9) 0.089(8) 0.030(7) 0.026(7) 0.023(7)
O2 0.140(10) 0.142(11) 0.065(7) 0.036(7) 0.006(7) 0.084(9)
O3 0.092(9) 0.092(9) 0.100(9) 0.002(7) -0.031(7) 0.021(7)
O4 0.103(8) 0.058(6) 0.105(9) -0.030(6) 0.018(6) 0.015(6)
O5 0.038(5) 0.043(5) 0.094(7) -0.001(4) 0.001(4) 0.018(4)
O6 0.090(7) 0.054(5) 0.071(6) 0.017(5) 0.037(5) 0.040(5)
C1 0.073(9) 0.089(10) 0.029(7) -0.025(6) -0.008(6) 0.043(8)
C2 0.094(12) 0.044(8) 0.071(10) -0.022(7) 0.023(8) -0.002(7)
C3 0.114(13) 0.043(8) 0.066(9) -0.007(7) 0.023(9) 0.037(8)
C4 0.073(9) 0.066(9) 0.057(8) -0.006(7) 0.030(7) 0.034(7)
C5 0.087(10) 0.056(8) 0.048(8) -0.003(6) 0.021(7) 0.031(8)
C6 0.077(11) 0.079(11) 0.064(10) 0.002(8) 0.028(8) 0.024(9)
C7 0.18(2) 0.148(19) 0.096(15) 0.069(14) 0.021(13) 0.101(17)
C8 0.025(5) 0.038(6) 0.058(8) -0.001(5) 0.002(5) 0.010(4)
C9 0.037(6) 0.048(7) 0.057(8) -0.007(5) 0.014(5) 0.022(5)
C10 0.041(7) 0.078(9) 0.058(8) 0.023(7) 0.028(6) 0.020(6)
C11 0.045(7) 0.033(6) 0.095(11) 0.018(7) 0.034(7) 0.010(5)
C12 0.022(6) 0.034(6) 0.072(9) -0.004(6) 0.002(5) -0.003(4)
C13 0.019(6) 0.071(10) 0.127(15) -0.034(10) 0.000(7) 0.007(6)
C14 0.18(2) 0.119(16) 0.098(15) -0.062(13) 0.046(14) -0.030(14)
C15 0.057(7) 0.020(5) 0.045(7) 0.011(4) 0.013(5) 0.009(5)
C16 0.049(7) 0.026(5) 0.075(9) 0.023(6) 0.024(6) 0.013(5)
C17 0.031(6) 0.019(5) 0.084(9) 0.013(5) -0.002(6) -0.003(4)
C18 0.046(7) 0.012(4) 0.057(7) 0.001(4) 0.006(5) 0.002(4)
C19 0.036(6) 0.019(5) 0.048(7) 0.003(4) 0.000(5) 0.006(4)
C20 0.053(7) 0.018(5) 0.078(9) 0.010(5) 0.011(7) 0.018(5)
C21 0.039(8) 0.048(8) 0.151(16) 0.006(8) 0.011(8) 0.019(6)
C22 0.051(8) 0.084(10) 0.067(9) 0.020(7) 0.002(6) 0.054(8)
C23 0.066(8) 0.030(6) 0.052(7) 0.004(5) -0.013(6) 0.017(6)
C24 0.060(8) 0.085(10) 0.031(6) 0.025(6) 0.008(5) 0.045(7)
C25 0.093(10) 0.036(7) 0.041(7) -0.006(5) -0.029(7) 0.024(7)
C26 0.050(8) 0.057(8) 0.074(10) 0.027(7) -0.018(7) 0.000(7)

loop_
_atom_type_symbol
_atom_type_description
_atom_type_scat_dispersion_real
_atom_type_scat_dispersion_imag
_atom_type_scat_source
C C 0.0033 0.0016 'International Tables Vol C Tables 4.2.6.8 and 6.1.1.4'
H H 0.0000 0.0000 'International Tables Vol C Tables 4.2.6.8 and 6.1.1.4'
O O 0.0106 0.0060 'International Tables Vol C Tables 4.2.6.8 and 6.1.1.4'
Cr Cr 0.3209 0.6236 'International Tables Vol C Tables 4.2.6.8 and 6.1.1.4'
Se Se -0.0929 2.2259 'International Tables Vol C Tables 4.2.6.8 and 6.1.1.4'

loop_
_geom_angle_atom_site_label_1
_geom_angle_atom_site_label_2
_geom_angle_atom_site_label_3
_geom_angle
Cr1 Se1 Cr4 75.97(7)
Cr1 Se1 Cr2 78.34(6)
Cr4 Se1 Cr2 76.22(7)
Cr2 Se2 Cr3 75.38(7)
Cr2 Se2 Cr4 76.06(7)
Cr3 Se2 Cr4 79.62(6)
Cr3 Se3 Cr2 75.77(7)
Cr3 Se3 Cr1 76.52(7)
Cr2 Se3 Cr1 78.44(6)
Cr1 Se4 Cr3 76.06(7)
Cr1 Se4 Cr4 75.54(7)
Cr3 Se4 Cr4 79.63(6)
C5 Cr1 C3 60.1(5)
C5 Cr1 C4 36.0(5)
C3 Cr1 C4 35.9(5)
C5 Cr1 C1 37.3(5)
C3 Cr1 C1 60.6(5)
C4 Cr1 C1 61.1(5)
C5 Cr1 C2 61.6(5)
C3 Cr1 C2 35.8(5)
C4 Cr1 C2 60.6(5)
C1 Cr1 C2 37.2(5)
C5 Cr1 Se1 148.0(3)
C3 Cr1 Se1 94.2(4)
C4 Cr1 Se1 128.3(4)
C1 Cr1 Se1 115.1(4)
C2 Cr1 Se1 86.4(4)
C5 Cr1 Se3 95.3(4)
C3 Cr1 Se3 147.2(4)
C4 Cr1 Se3 130.0(4)
C1 Cr1 Se3 86.6(3)
C2 Cr1 Se3 115.1(5)
Se1 Cr1 Se3 99.01(7)
C5 Cr1 Se4 100.9(4)
C3 Cr1 Se4 103.1(4)
C4 Cr1 Se4 83.2(4)
C1 Cr1 Se4 138.2(4)
C2 Cr1 Se4 138.9(5)
Se1 Cr1 Se4 103.69(8)
Se3 Cr1 Se4 102.69(7)
C5 Cr1 Cr4 151.3(4)
C3 Cr1 Cr4 111.4(4)
C4 Cr1 Cr4 120.2(4)
C1 Cr1 Cr4 166.1(4)
C2 Cr1 Cr4 129.5(4)
Se1 Cr1 Cr4 52.15(5)
Se3 Cr1 Cr4 100.34(6)
Se4 Cr1 Cr4 52.28(5)
C5 Cr1 Cr3 111.4(3)
C3 Cr1 Cr3 153.6(4)
C4 Cr1 Cr3 121.8(3)
C1 Cr1 Cr3 129.7(4)
C2 Cr1 Cr3 166.0(5)
Se1 Cr1 Cr3 99.96(7)
Se3 Cr1 Cr3 51.70(5)
Se4 Cr1 Cr3 51.97(5)
Cr4 Cr1 Cr3 62.84(5)
C10 Cr2 C8 60.7(4)
C10 Cr2 C11 36.7(4)
C8 Cr2 C11 61.0(4)
C10 Cr2 C12 61.0(5)
C8 Cr2 C12 36.6(4)
C11 Cr2 C12 36.6(4)
C10 Cr2 C9 36.5(4)
C8 Cr2 C9 36.6(4)
C11 Cr2 C9 61.4(4)
C12 Cr2 C9 61.4(4)
C10 Cr2 Se3 146.8(3)
C8 Cr2 Se3 86.1(3)
C11 Cr2 Se3 129.2(4)
C12 Cr2 Se3 94.0(3)
C9 Cr2 Se3 113.8(3)
C10 Cr2 Se2 90.8(4)
C8 Cr2 Se2 116.7(3)
C11 Cr2 Se2 124.9(4)
C12 Cr2 Se2 147.3(3)
C9 Cr2 Se2 86.2(3)
Se3 Cr2 Se2 103.74(7)
C10 Cr2 Se1 106.9(3)
C8 Cr2 Se1 137.7(3)
C11 Cr2 Se1 84.9(3)
C12 Cr2 Se1 101.0(3)
C9 Cr2 Se1 143.1(3)
Se3 Cr2 Se1 98.79(7)
Se2 Cr2 Se1 103.02(7)
C10 Cr2 Cr3 138.5(4)
C8 Cr2 Cr3 114.9(3)
C11 Cr2 Cr3 174.4(3)
C12 Cr2 Cr3 142.2(3)
C9 Cr2 Cr3 112.9(3)
Se3 Cr2 Cr3 52.11(5)
Se2 Cr2 Cr3 52.38(5)
Se1 Cr2 Cr3 100.43(7)
C10 Cr2 Cr4 112.3(3)
C8 Cr2 Cr4 168.1(3)
C11 Cr2 Cr4 120.2(3)
C12 Cr2 Cr4 151.0(3)
C9 Cr2 Cr4 132.0(3)
Se3 Cr2 Cr4 99.98(7)
Se2 Cr2 Cr4 52.10(5)
Se1 Cr2 Cr4 51.87(5)
Cr3 Cr2 Cr4 62.97(6)
C19 Cr3 C18 36.8(3)
C19 Cr3 C15 37.1(4)
C18 Cr3 C15 61.1(4)
C19 Cr3 C17 60.7(4)
C18 Cr3 C17 36.1(4)
C15 Cr3 C17 60.4(4)
C19 Cr3 C16 61.4(4)
C18 Cr3 C16 61.0(4)
C15 Cr3 C16 36.4(4)
C17 Cr3 C16 36.4(4)
C19 Cr3 Se3 98.2(3)
C18 Cr3 Se3 135.0(3)
C15 Cr3 Se3 82.5(3)
C17 Cr3 Se3 140.5(3)
C16 Cr3 Se3 104.9(3)
C19 Cr3 Se2 97.2(3)
C18 Cr3 Se2 86.1(3)
C15 Cr3 Se2 133.6(3)
C17 Cr3 Se2 111.5(3)
C16 Cr3 Se2 146.3(3)
Se3 Cr3 Se2 103.62(7)
C19 Cr3 Se4 150.5(3)
C18 Cr3 Se4 119.6(3)
C15 Cr3 Se4 126.2(3)
C17 Cr3 Se4 90.1(3)
C16 Cr3 Se4 93.0(3)
Se3 Cr3 Se4 102.77(7)
Se2 Cr3 Se4 97.73(6)
C19 Cr3 Cr2 109.9(3)
C18 Cr3 Cr2 127.1(3)
C15 Cr3 Cr2 122.7(3)
C17 Cr3 Cr2 162.0(3)
C16 Cr3 Cr2 155.8(3)
Se3 Cr3 Cr2 52.12(5)
Se2 Cr3 Cr2 52.24(5)
Se4 Cr3 Cr2 99.35(7)
C19 Cr3 Cr1 148.6(3)
C18 Cr3 Cr1 170.5(3)
C15 Cr3 Cr1 118.8(3)
C17 Cr3 Cr1 134.7(3)
C16 Cr3 Cr1 112.7(3)
Se3 Cr3 Cr1 51.78(5)
Se2 Cr3 Cr1 98.86(6)
Se4 Cr3 Cr1 51.97(5)
Cr2 Cr3 Cr1 61.70(6)
C25 Cr4 C24 37.1(4)
C25 Cr4 C26 35.5(5)
C24 Cr4 C26 60.8(5)
C25 Cr4 C23 60.5(4)
C24 Cr4 C23 36.3(4)
C26 Cr4 C23 60.4(4)
C25 Cr4 C22 60.1(5)
C24 Cr4 C22 60.9(4)
C26 Cr4 C22 36.2(5)
C23 Cr4 C22 36.4(4)
C25 Cr4 Se1 138.4(3)
C24 Cr4 Se1 101.4(3)
C26 Cr4 Se1 137.9(4)
C23 Cr4 Se1 82.7(3)
C22 Cr4 Se1 101.9(4)
C25 Cr4 Se4 114.9(4)
C24 Cr4 Se4 149.0(3)
C26 Cr4 Se4 88.2(4)
C23 Cr4 Se4 130.4(3)
C22 Cr4 Se4 95.6(3)
Se1 Cr4 Se4 103.31(8)
C25 Cr4 Se2 88.3(4)
C24 Cr4 Se2 94.9(3)
C26 Cr4 Se2 115.8(4)
C23 Cr4 Se2 129.6(3)
C22 Cr4 Se2 148.4(4)
Se1 Cr4 Se2 102.80(7)
Se4 Cr4 Se2 97.54(7)
C25 Cr4 Cr1 165.6(4)
C24 Cr4 Cr1 152.0(4)
C26 Cr4 Cr1 130.8(4)
C23 Cr4 Cr1 120.8(3)
C22 Cr4 Cr1 111.5(3)
Se1 Cr4 Cr1 51.88(5)
Se4 Cr4 Cr1 52.18(5)
Se2 Cr4 Cr1 99.19(6)
C25 Cr4 Cr2 131.5(4)
C24 Cr4 Cr2 111.4(3)
C26 Cr4 Cr2 166.4(5)
C23 Cr4 Cr2 121.0(3)
C22 Cr4 Cr2 152.5(4)
Se1 Cr4 Cr2 51.90(5)
Se4 Cr4 Cr2 98.59(7)
Se2 Cr4 Cr2 51.84(5)
Cr1 Cr4 Cr2 61.59(5)
C6 O2 C7 113.3(14)
C13 O4 C14 110.3(15)
C20 O5 C21 115.8(11)
C5 C1 C2 105.9(11)
C5 C1 Cr1 69.9(7)
C2 C1 Cr1 71.5(7)
C5 C1 H1A 127.0
C2 C1 H1A 127.0
Cr1 C1 H1A 127.0
C3 C2 C1 106.9(12)
C3 C2 Cr1 71.8(7)
C1 C2 Cr1 71.2(7)
C3 C2 H2A 126.4
C1 C2 H2A 126.4
Cr1 C2 H2A 126.4
C2 C3 C4 110.4(13)
C2 C3 Cr1 72.4(8)
C4 C3 Cr1 72.2(7)
C2 C3 H3A 124.8
C4 C3 H3A 124.8
Cr1 C3 H3A 124.8
C5 C4 C3 107.6(13)
C5 C4 Cr1 70.5(7)
C3 C4 Cr1 71.9(7)
C5 C4 H4A 126.1
C3 C4 H4A 126.1
Cr1 C4 H4A 126.1
C4 C5 C1 109.1(12)
C4 C5 C6 123.3(14)
C1 C5 C6 127.6(13)
C4 C5 Cr1 73.5(7)
C1 C5 Cr1 72.8(7)
C6 C5 Cr1 119.9(9)
O1 C6 O2 126.5(16)
O1 C6 C5 122.9(15)
O2 C6 C5 110.6(14)
O2 C7 H7A 109.5
O2 C7 H7B 109.5
H7A C7 H7B 109.5
O2 C7 H7C 109.5
H7A C7 H7C 109.5
H7B C7 H7C 109.5
C12 C8 C9 108.9(10)
C12 C8 Cr2 71.9(6)
C9 C8 Cr2 72.2(6)
C12 C8 H8A 125.5
C9 C8 H8A 125.5
Cr2 C8 H8A 125.5
C10 C9 C8 106.7(10)
C10 C9 Cr2 71.0(6)
C8 C9 Cr2 71.2(6)
C10 C9 H9A 126.6
C8 C9 H9A 126.6
Cr2 C9 H9A 126.6
C9 C10 C11 109.2(11)
C9 C10 Cr2 72.4(6)
C11 C10 Cr2 72.0(6)
C9 C10 H10A 125.3
C11 C10 H10A 125.3
Cr2 C10 H10A 125.3
C10 C11 C12 107.5(10)
C10 C11 Cr2 71.3(6)
C12 C11 Cr2 71.8(6)
C10 C11 H11A 126.1
C12 C11 H11A 126.1
Cr2 C11 H11A 126.1
C8 C12 C11 107.7(11)
C8 C12 C13 121.9(12)
C11 C12 C13 130.4(12)
C8 C12 Cr2 71.5(5)
C11 C12 Cr2 71.6(6)
C13 C12 Cr2 119.6(7)
O3 C13 O4 123.9(15)
O3 C13 C12 125.1(14)
O4 C13 C12 111.0(15)
O4 C14 H14A 109.5
O4 C14 H14B 109.5
H14A C14 H14B 109.5
O4 C14 H14C 109.5
H14A C14 H14C 109.5
H14B C14 H14C 109.5
C16 C15 C19 108.1(10)
C16 C15 Cr3 72.1(5)
C19 C15 Cr3 70.8(5)
C16 C15 H15A 125.9
C19 C15 H15A 125.9
Cr3 C15 H15A 125.9
C15 C16 C17 107.1(10)
C15 C16 Cr3 71.5(5)
C17 C16 Cr3 71.6(6)
C15 C16 H16A 126.3
C17 C16 H16A 126.3
Cr3 C16 H16A 126.3
C18 C17 C16 109.3(10)
C18 C17 Cr3 71.5(5)
C16 C17 Cr3 72.0(6)
C18 C17 H17A 125.3
C16 C17 H17A 125.3
Cr3 C17 H17A 125.3
C17 C18 C19 108.1(11)
C17 C18 Cr3 72.4(6)
C19 C18 Cr3 71.3(5)
C17 C18 H18A 125.9
C19 C18 H18A 125.9
Cr3 C18 H18A 125.9
C18 C19 C15 107.3(9)
C18 C19 C20 125.6(11)
C15 C19 C20 127.0(10)
C18 C19 Cr3 71.9(5)
C15 C19 Cr3 72.2(5)
C20 C19 Cr3 119.2(6)
O6 C20 O5 124.2(11)
O6 C20 C19 123.7(11)
O5 C20 C19 112.0(11)
O5 C21 H21A 109.5
O5 C21 H21B 109.5
H21A C21 H21B 109.5
O5 C21 H21C 109.5
H21A C21 H21C 109.5
H21B C21 H21C 109.5
C26 C22 C23 107.4(12)
C26 C22 Cr4 71.7(7)
C23 C22 Cr4 71.6(6)
C26 C22 H22A 126.2
C23 C22 H22A 126.2
Cr4 C22 H22A 126.2
C24 C23 C22 108.3(11)
C24 C23 Cr4 71.0(6)
C22 C23 Cr4 71.9(6)
C24 C23 H23A 125.8
C22 C23 H23A 125.8
Cr4 C23 H23A 125.8
C23 C24 C25 106.6(11)
C23 C24 Cr4 72.7(6)
C25 C24 Cr4 71.5(6)
C23 C24 H24A 126.5
C25 C24 H24A 126.5
Cr4 C24 H24A 126.5
C26 C25 C24 108.9(11)
C26 C25 Cr4 73.0(7)
C24 C25 Cr4 71.4(6)
C26 C25 H25A 125.5
C24 C25 H25A 125.5
Cr4 C25 H25A 125.5
C25 C26 C22 108.7(11)
C25 C26 Cr4 71.5(7)
C22 C26 Cr4 72.2(6)
C25 C26 H26A 125.6
C22 C26 H26A 125.6
Cr4 C26 H26A 125.6

loop_
_geom_bond_atom_site_label_1
_geom_bond_atom_site_label_2
_geom_bond_distance
Se1 Cr1 2.396(2)
Se1 Cr4 2.4048(19)
Se1 Cr2 2.406(2)
Se2 Cr2 2.4055(19)
Se2 Cr3 2.410(2)
Se2 Cr4 2.4140(19)
Se3 Cr3 2.3968(19)
Se3 Cr2 2.397(2)
Se3 Cr1 2.3992(19)
Se4 Cr1 2.410(2)
Se4 Cr3 2.4103(19)
Se4 Cr4 2.4135(19)
Cr1 C5 2.217(12)
Cr1 C3 2.251(12)
Cr1 C4 2.256(11)
Cr1 C1 2.254(11)
Cr1 C2 2.258(12)
Cr1 Cr4 2.955(3)
Cr1 Cr3 2.970(3)
Cr2 C10 2.238(11)
Cr2 C8 2.244(10)
Cr2 C11 2.247(10)
Cr2 C12 2.249(10)
Cr2 C9 2.256(10)
Cr2 Cr3 2.944(2)
Cr2 Cr4 2.969(2)
Cr3 C19 2.255(9)
Cr3 C18 2.263(9)
Cr3 C15 2.274(10)
Cr3 C17 2.276(10)
Cr3 C16 2.281(10)
Cr4 C25 2.230(11)
Cr4 C24 2.230(10)
Cr4 C26 2.249(12)
Cr4 C23 2.251(10)
Cr4 C22 2.256(10)
O1 C6 1.242(17)
O2 C6 1.317(17)
O2 C7 1.505(18)
O3 C13 1.227(19)
O4 C13 1.339(17)
O4 C14 1.505(19)
O5 C20 1.352(14)
O5 C21 1.450(13)
O6 C20 1.228(14)
C1 C5 1.431(17)
C1 C2 1.441(19)
C1 H1A 0.9800
C2 C3 1.386(19)
C2 H2A 0.9800
C3 C4 1.389(18)
C3 H3A 0.9800
C4 C5 1.383(18)
C4 H4A 0.9800
C5 C6 1.538(19)
C7 H7A 0.9600
C7 H7B 0.9600
C7 H7C 0.9600
C8 C12 1.413(14)
C8 C9 1.414(15)
C8 H8A 0.9800
C9 C10 1.409(15)
C9 H9A 0.9800
C10 C11 1.412(17)
C10 H10A 0.9800
C11 C12 1.411(17)
C11 H11A 0.9800
C12 C13 1.533(19)
C14 H14A 0.9600
C14 H14B 0.9600
C14 H14C 0.9600
C15 C16 1.423(14)
C15 C19 1.440(14)
C15 H15A 0.9800
C16 C17 1.423(16)
C16 H16A 0.9800
C17 C18 1.405(15)
C17 H17A 0.9800
C18 C19 1.425(14)
C18 H18A 0.9800
C19 C20 1.478(14)
C21 H21A 0.9600
C21 H21B 0.9600
C21 H21C 0.9600
C22 C26 1.398(18)
C22 C23 1.409(16)
C22 H22A 0.9800
C23 C24 1.396(16)
C23 H23A 0.9800
C24 C25 1.420(16)
C24 H24A 0.9800
C25 C26 1.366(18)
C25 H25A 0.9800
C26 H26A 0.9800

loop_
_geom_torsion_atom_site_label_1
_geom_torsion_atom_site_label_2
_geom_torsion_atom_site_label_3
_geom_torsion_atom_site_label_4
_geom_torsion
Cr4 Se1 Cr1 C5 148.5(7)
Cr2 Se1 Cr1 C5 -133.0(7)
Cr4 Se1 Cr1 C3 114.0(4)
Cr2 Se1 Cr1 C3 -167.5(4)
Cr4 Se1 Cr1 C4 101.5(5)
Cr2 Se1 Cr1 C4 180.0(5)
Cr4 Se1 Cr1 C1 173.4(4)
Cr2 Se1 Cr1 C1 -108.1(4)
Cr4 Se1 Cr1 C2 149.0(5)
Cr2 Se1 Cr1 C2 -132.5(5)
Cr4 Se1 Cr1 Se3 -96.14(7)
Cr2 Se1 Cr1 Se3 -17.62(6)
Cr4 Se1 Cr1 Se4 9.39(6)
Cr2 Se1 Cr1 Se4 87.91(7)
Cr2 Se1 Cr1 Cr4 78.52(7)
Cr4 Se1 Cr1 Cr3 -43.67(6)
Cr2 Se1 Cr1 Cr3 34.85(6)
Cr3 Se3 Cr1 C5 -113.2(4)
Cr2 Se3 Cr1 C5 168.9(4)
Cr3 Se3 Cr1 C3 -151.8(7)
Cr2 Se3 Cr1 C3 130.2(7)
Cr3 Se3 Cr1 C4 -102.4(5)
Cr2 Se3 Cr1 C4 179.6(5)
Cr3 Se3 Cr1 C1 -149.5(4)
Cr2 Se3 Cr1 C1 132.6(4)
Cr3 Se3 Cr1 C2 -174.2(4)
Cr2 Se3 Cr1 C2 107.9(4)
Cr3 Se3 Cr1 Se1 95.62(8)
Cr2 Se3 Cr1 Se1 17.68(6)
Cr3 Se3 Cr1 Se4 -10.72(6)
Cr2 Se3 Cr1 Se4 -88.66(7)
Cr3 Se3 Cr1 Cr4 42.67(6)
Cr2 Se3 Cr1 Cr4 -35.27(6)
Cr2 Se3 Cr1 Cr3 -77.94(7)
Cr3 Se4 Cr1 C5 108.7(3)
Cr4 Se4 Cr1 C5 -168.7(3)
Cr3 Se4 Cr1 C3 170.2(4)
Cr4 Se4 Cr1 C3 -107.1(4)
Cr3 Se4 Cr1 C4 140.2(4)
Cr4 Se4 Cr1 C4 -137.2(4)
Cr3 Se4 Cr1 C1 110.0(5)
Cr4 Se4 Cr1 C1 -167.4(5)
Cr3 Se4 Cr1 C2 167.6(6)
Cr4 Se4 Cr1 C2 -109.7(6)
Cr3 Se4 Cr1 Se1 -92.04(7)
Cr4 Se4 Cr1 Se1 -9.37(6)
Cr3 Se4 Cr1 Se3 10.68(6)
Cr4 Se4 Cr1 Se3 93.35(7)
Cr3 Se4 Cr1 Cr4 -82.67(6)
Cr4 Se4 Cr1 Cr3 82.67(6)
Cr3 Se3 Cr2 C10 123.0(7)
Cr1 Se3 Cr2 C10 -158.1(7)
Cr3 Se3 Cr2 C8 125.9(3)
Cr1 Se3 Cr2 C8 -155.3(3)
Cr3 Se3 Cr2 C11 173.0(4)
Cr1 Se3 Cr2 C11 -108.2(4)
Cr3 Se3 Cr2 C12 161.7(3)
Cr1 Se3 Cr2 C12 -119.4(3)
Cr3 Se3 Cr2 C9 101.3(3)
Cr1 Se3 Cr2 C9 -179.9(3)
Cr3 Se3 Cr2 Se2 9.39(6)
Cr1 Se3 Cr2 Se2 88.23(8)
Cr3 Se3 Cr2 Se1 -96.43(7)
Cr1 Se3 Cr2 Se1 -17.59(6)
Cr1 Se3 Cr2 Cr3 78.84(7)
Cr3 Se3 Cr2 Cr4 -43.81(6)
Cr1 Se3 Cr2 Cr4 35.03(6)
Cr3 Se2 Cr2 C10 -159.2(3)
Cr4 Se2 Cr2 C10 118.1(3)
Cr3 Se2 Cr2 C8 -101.9(3)
Cr4 Se2 Cr2 C8 175.4(3)
Cr3 Se2 Cr2 C11 -173.8(4)
Cr4 Se2 Cr2 C11 103.5(4)
Cr3 Se2 Cr2 C12 -130.3(6)
Cr4 Se2 Cr2 C12 147.0(6)
Cr3 Se2 Cr2 C9 -123.0(3)
Cr4 Se2 Cr2 C9 154.3(3)
Cr3 Se2 Cr2 Se3 -9.35(6)
Cr4 Se2 Cr2 Se3 -92.05(7)
Cr3 Se2 Cr2 Se1 93.24(7)
Cr4 Se2 Cr2 Se1 10.54(6)
Cr4 Se2 Cr2 Cr3 -82.70(6)
Cr3 Se2 Cr2 Cr4 82.70(6)
Cr1 Se1 Cr2 C10 176.3(4)
Cr4 Se1 Cr2 C10 -105.5(4)
Cr1 Se1 Cr2 C8 111.6(4)
Cr4 Se1 Cr2 C8 -170.2(4)
Cr1 Se1 Cr2 C11 146.5(4)
Cr4 Se1 Cr2 C11 -135.3(4)
Cr1 Se1 Cr2 C12 113.5(3)
Cr4 Se1 Cr2 C12 -168.3(3)
Cr1 Se1 Cr2 C9 170.0(5)
Cr4 Se1 Cr2 C9 -111.8(5)
Cr1 Se1 Cr2 Se3 17.62(6)
Cr4 Se1 Cr2 Se3 95.84(7)
Cr1 Se1 Cr2 Se2 -88.79(8)
Cr4 Se1 Cr2 Se2 -10.57(6)
Cr1 Se1 Cr2 Cr3 -35.26(6)
Cr4 Se1 Cr2 Cr3 42.95(7)
Cr1 Se1 Cr2 Cr4 -78.21(7)
Cr2 Se3 Cr3 C19 -108.8(3)
Cr1 Se3 Cr3 C19 169.9(3)
Cr2 Se3 Cr3 C18 -107.6(4)
Cr1 Se3 Cr3 C18 171.1(4)
Cr2 Se3 Cr3 C15 -142.5(3)
Cr1 Se3 Cr3 C15 136.2(3)
Cr2 Se3 Cr3 C17 -161.9(5)
Cr1 Se3 Cr3 C17 116.9(5)
Cr2 Se3 Cr3 C16 -171.4(3)
Cr1 Se3 Cr3 C16 107.4(3)
Cr2 Se3 Cr3 Se2 -9.37(6)
Cr1 Se3 Cr3 Se2 -90.63(7)
Cr2 Se3 Cr3 Se4 91.99(7)
Cr1 Se3 Cr3 Se4 10.72(6)
Cr1 Se3 Cr3 Cr2 -81.27(6)
Cr2 Se3 Cr3 Cr1 81.27(6)
Cr2 Se2 Cr3 C19 109.7(3)
Cr4 Se2 Cr3 C19 -172.2(3)
Cr2 Se2 Cr3 C18 144.8(3)
Cr4 Se2 Cr3 C18 -137.1(3)
Cr2 Se2 Cr3 C15 101.9(4)
Cr4 Se2 Cr3 C15 -180.0(4)
Cr2 Se2 Cr3 C17 170.9(3)
Cr4 Se2 Cr3 C17 -110.9(3)
Cr2 Se2 Cr3 C16 156.8(5)
Cr4 Se2 Cr3 C16 -125.1(5)
Cr2 Se2 Cr3 Se3 9.35(6)
Cr4 Se2 Cr3 Se3 87.50(7)
Cr2 Se2 Cr3 Se4 -95.86(7)
Cr4 Se2 Cr3 Se4 -17.71(6)
Cr4 Se2 Cr3 Cr2 78.15(7)
Cr2 Se2 Cr3 Cr1 -43.31(6)
Cr4 Se2 Cr3 Cr1 34.84(6)
Cr1 Se4 Cr3 C19 -145.0(6)
Cr4 Se4 Cr3 C19 137.5(6)
Cr1 Se4 Cr3 C18 -174.8(3)
Cr4 Se4 Cr3 C18 107.6(3)
Cr1 Se4 Cr3 C15 -100.6(4)
Cr4 Se4 Cr3 C15 -178.1(3)
Cr1 Se4 Cr3 C17 -153.0(3)
Cr4 Se4 Cr3 C17 129.4(3)
Cr1 Se4 Cr3 C16 -116.7(3)
Cr4 Se4 Cr3 C16 165.7(3)
Cr1 Se4 Cr3 Se3 -10.69(6)
Cr4 Se4 Cr3 Se3 -88.21(7)
Cr1 Se4 Cr3 Se2 95.23(7)
Cr4 Se4 Cr3 Se2 17.71(6)
Cr1 Se4 Cr3 Cr2 42.38(6)
Cr4 Se4 Cr3 Cr2 -35.13(6)
Cr4 Se4 Cr3 Cr1 -77.52(7)
C10 Cr2 Cr3 C19 -51.2(6)
C8 Cr2 Cr3 C19 22.0(4)
C11 Cr2 Cr3 C19 -20(4)
C12 Cr2 Cr3 C19 54.2(6)
C9 Cr2 Cr3 C19 -18.2(4)
Se3 Cr2 Cr3 C19 84.9(3)
Se2 Cr2 Cr3 C19 -83.5(3)
Se1 Cr2 Cr3 C19 178.0(3)
Cr4 Cr2 Cr3 C19 -145.0(3)
C10 Cr2 Cr3 C18 -13.8(6)
C8 Cr2 Cr3 C18 59.3(5)
C11 Cr2 Cr3 C18 17(4)
C12 Cr2 Cr3 C18 91.6(6)
C9 Cr2 Cr3 C18 19.2(5)
Se3 Cr2 Cr3 C18 122.3(4)
Se2 Cr2 Cr3 C18 -46.2(3)
Se1 Cr2 Cr3 C18 -144.6(3)
Cr4 Cr2 Cr3 C18 -107.6(4)
C10 Cr2 Cr3 C15 -90.3(6)
C8 Cr2 Cr3 C15 -17.1(5)
C11 Cr2 Cr3 C15 -59(4)
C12 Cr2 Cr3 C15 15.1(6)
C9 Cr2 Cr3 C15 -57.3(5)
Se3 Cr2 Cr3 C15 45.8(3)
Se2 Cr2 Cr3 C15 -122.7(3)
Se1 Cr2 Cr3 C15 138.9(3)
Cr4 Cr2 Cr3 C15 175.9(3)
C10 Cr2 Cr3 C17 4.1(11)
C8 Cr2 Cr3 C17 77.3(10)
C11 Cr2 Cr3 C17 35(4)
C12 Cr2 Cr3 C17 109.5(10)
C9 Cr2 Cr3 C17 37.1(10)
Se3 Cr2 Cr3 C17 140.2(9)
Se2 Cr2 Cr3 C17 -28.2(9)
Se1 Cr2 Cr3 C17 -126.7(9)
Cr4 Cr2 Cr3 C17 -89.7(9)
C10 Cr2 Cr3 C16 -115.4(9)
C8 Cr2 Cr3 C16 -42.2(8)
C11 Cr2 Cr3 C16 -84(4)
C12 Cr2 Cr3 C16 -10.0(9)
C9 Cr2 Cr3 C16 -82.4(8)
Se3 Cr2 Cr3 C16 20.7(7)
Se2 Cr2 Cr3 C16 -147.7(7)
Se1 Cr2 Cr3 C16 113.8(7)
Cr4 Cr2 Cr3 C16 150.8(7)
C10 Cr2 Cr3 Se3 -136.1(5)
C8 Cr2 Cr3 Se3 -63.0(3)
C11 Cr2 Cr3 Se3 -105(4)
C12 Cr2 Cr3 Se3 -30.7(5)
C9 Cr2 Cr3 Se3 -103.1(3)
Se2 Cr2 Cr3 Se3 -168.46(7)
Se1 Cr2 Cr3 Se3 93.07(7)
Cr4 Cr2 Cr3 Se3 130.06(7)
C10 Cr2 Cr3 Se2 32.4(5)
C8 Cr2 Cr3 Se2 105.5(3)
C11 Cr2 Cr3 Se2 63(4)
C12 Cr2 Cr3 Se2 137.7(5)
C9 Cr2 Cr3 Se2 65.4(3)
Se3 Cr2 Cr3 Se2 168.46(7)
Se1 Cr2 Cr3 Se2 -98.47(6)
Cr4 Cr2 Cr3 Se2 -61.48(5)
C10 Cr2 Cr3 Se4 124.9(5)
C8 Cr2 Cr3 Se4 -161.9(3)
C11 Cr2 Cr3 Se4 156(4)
C12 Cr2 Cr3 Se4 -129.7(5)
C9 Cr2 Cr3 Se4 157.9(3)
Se3 Cr2 Cr3 Se4 -98.96(7)
Se2 Cr2 Cr3 Se4 92.58(6)
Se1 Cr2 Cr3 Se4 -5.89(7)
Cr4 Cr2 Cr3 Se4 31.10(6)
C10 Cr2 Cr3 Cr1 162.0(5)
C8 Cr2 Cr3 Cr1 -124.8(3)
C11 Cr2 Cr3 Cr1 -167(4)
C12 Cr2 Cr3 Cr1 -92.6(5)
C9 Cr2 Cr3 Cr1 -165.0(3)
Se3 Cr2 Cr3 Cr1 -61.87(6)
Se2 Cr2 Cr3 Cr1 129.67(6)
Se1 Cr2 Cr3 Cr1 31.20(6)
Cr4 Cr2 Cr3 Cr1 68.19(6)
C5 Cr1 Cr3 C19 59.9(7)
C3 Cr1 Cr3 C19 125.3(10)
C4 Cr1 Cr3 C19 98.7(7)
C1 Cr1 Cr3 C19 21.7(7)
C2 Cr1 Cr3 C19 2.7(16)
Se1 Cr1 Cr3 C19 -113.2(5)
Se3 Cr1 Cr3 C19 -19.5(5)
Se4 Cr1 Cr3 C19 147.2(5)
Cr4 Cr1 Cr3 C19 -151.0(5)
C5 Cr1 Cr3 C18 -58.9(18)
C3 Cr1 Cr3 C18 7(2)
C4 Cr1 Cr3 C18 -20.1(18)
C1 Cr1 Cr3 C18 -97.1(18)
C2 Cr1 Cr3 C18 -116(2)
Se1 Cr1 Cr3 C18 128.1(17)
Se3 Cr1 Cr3 C18 -138.3(17)
Se4 Cr1 Cr3 C18 28.4(17)
Cr4 Cr1 Cr3 C18 90.3(17)
C5 Cr1 Cr3 C15 28.0(5)
C3 Cr1 Cr3 C15 93.4(9)
C4 Cr1 Cr3 C15 66.7(5)
C1 Cr1 Cr3 C15 -10.3(6)
C2 Cr1 Cr3 C15 -29.3(16)
Se1 Cr1 Cr3 C15 -145.1(3)
Se3 Cr1 Cr3 C15 -51.5(3)
Se4 Cr1 Cr3 C15 115.2(3)
Cr4 Cr1 Cr3 C15 177.1(3)
C5 Cr1 Cr3 C17 -47.6(6)
C3 Cr1 Cr3 C17 17.8(10)
C4 Cr1 Cr3 C17 -8.8(6)
C1 Cr1 Cr3 C17 -85.9(6)
C2 Cr1 Cr3 C17 -104.9(16)
Se1 Cr1 Cr3 C17 139.3(4)
Se3 Cr1 Cr3 C17 -127.1(4)
Se4 Cr1 Cr3 C17 39.6(4)
Cr4 Cr1 Cr3 C17 101.5(4)
C5 Cr1 Cr3 C16 -12.1(5)
C3 Cr1 Cr3 C16 53.3(9)
C4 Cr1 Cr3 C16 26.7(5)
C1 Cr1 Cr3 C16 -50.3(6)
C2 Cr1 Cr3 C16 -69.3(16)
Se1 Cr1 Cr3 C16 174.8(3)
Se3 Cr1 Cr3 C16 -91.5(3)
Se4 Cr1 Cr3 C16 75.2(3)
Cr4 Cr1 Cr3 C16 137.0(3)
C5 Cr1 Cr3 Se3 79.4(4)
C3 Cr1 Cr3 Se3 144.8(9)
C4 Cr1 Cr3 Se3 118.2(4)
C1 Cr1 Cr3 Se3 41.2(5)
C2 Cr1 Cr3 Se3 22.2(16)
Se1 Cr1 Cr3 Se3 -93.67(8)
Se4 Cr1 Cr3 Se3 166.68(8)
Cr4 Cr1 Cr3 Se3 -131.46(7)
C5 Cr1 Cr3 Se2 179.8(4)
C3 Cr1 Cr3 Se2 -114.8(9)
C4 Cr1 Cr3 Se2 -141.4(4)
C1 Cr1 Cr3 Se2 141.6(5)
C2 Cr1 Cr3 Se2 122.6(16)
Se1 Cr1 Cr3 Se2 6.73(7)
Se3 Cr1 Cr3 Se2 100.40(7)
Se4 Cr1 Cr3 Se2 -92.92(7)
Cr4 Cr1 Cr3 Se2 -31.07(6)
C5 Cr1 Cr3 Se4 -87.3(4)
C3 Cr1 Cr3 Se4 -21.8(9)
C4 Cr1 Cr3 Se4 -48.5(4)
C1 Cr1 Cr3 Se4 -125.5(5)
C2 Cr1 Cr3 Se4 -144.5(16)
Se1 Cr1 Cr3 Se4 99.65(7)
Se3 Cr1 Cr3 Se4 -166.68(8)
Cr4 Cr1 Cr3 Se4 61.85(5)
C5 Cr1 Cr3 Cr2 141.8(4)
C3 Cr1 Cr3 Cr2 -152.8(9)
C4 Cr1 Cr3 Cr2 -179.4(4)
C1 Cr1 Cr3 Cr2 103.5(5)
C2 Cr1 Cr3 Cr2 84.6(16)
Se1 Cr1 Cr3 Cr2 -31.29(5)
Se3 Cr1 Cr3 Cr2 62.38(6)
Se4 Cr1 Cr3 Cr2 -130.94(7)
Cr4 Cr1 Cr3 Cr2 -69.08(6)
Cr1 Se1 Cr4 C25 -166.1(6)
Cr2 Se1 Cr4 C25 112.7(6)
Cr1 Se1 Cr4 C24 -170.5(3)
Cr2 Se1 Cr4 C24 108.3(3)
Cr1 Se1 Cr4 C26 -111.7(6)
Cr2 Se1 Cr4 C26 167.1(6)
Cr1 Se1 Cr4 C23 -139.3(3)
Cr2 Se1 Cr4 C23 139.5(3)
Cr1 Se1 Cr4 C22 -108.1(3)
Cr2 Se1 Cr4 C22 170.7(3)
Cr1 Se1 Cr4 Se4 -9.36(6)
Cr2 Se1 Cr4 Se4 -90.54(7)
Cr1 Se1 Cr4 Se2 91.71(7)
Cr2 Se1 Cr4 Se2 10.53(6)
Cr2 Se1 Cr4 Cr1 -81.18(6)
Cr1 Se1 Cr4 Cr2 81.18(6)
Cr1 Se4 Cr4 C25 172.5(4)
Cr3 Se4 Cr4 C25 -109.4(4)
Cr1 Se4 Cr4 C24 151.4(6)
Cr3 Se4 Cr4 C24 -130.5(6)
Cr1 Se4 Cr4 C26 148.4(4)
Cr3 Se4 Cr4 C26 -133.5(4)
Cr1 Se4 Cr4 C23 101.0(4)
Cr3 Se4 Cr4 C23 179.1(4)
Cr1 Se4 Cr4 C22 113.0(4)
Cr3 Se4 Cr4 C22 -168.9(4)
Cr1 Se4 Cr4 Se1 9.32(6)
Cr3 Se4 Cr4 Se1 87.45(7)
Cr1 Se4 Cr4 Se2 -95.81(7)
Cr3 Se4 Cr4 Se2 -17.68(6)
Cr3 Se4 Cr4 Cr1 78.13(7)
Cr1 Se4 Cr4 Cr2 -43.42(6)
Cr3 Se4 Cr4 Cr2 34.71(6)
Cr2 Se2 Cr4 C25 -150.1(4)
Cr3 Se2 Cr4 C25 132.6(4)
Cr2 Se2 Cr4 C24 -113.5(3)
Cr3 Se2 Cr4 C24 169.2(3)
Cr2 Se2 Cr4 C26 -173.3(4)
Cr3 Se2 Cr4 C26 109.3(4)
Cr2 Se2 Cr4 C23 -101.6(4)
Cr3 Se2 Cr4 C23 -178.9(4)
Cr2 Se2 Cr4 C22 -151.1(7)
Cr3 Se2 Cr4 C22 131.5(7)
Cr2 Se2 Cr4 Se1 -10.53(6)
Cr3 Se2 Cr4 Se1 -87.88(7)
Cr2 Se2 Cr4 Se4 95.03(7)
Cr3 Se2 Cr4 Se4 17.68(6)
Cr2 Se2 Cr4 Cr1 42.27(6)
Cr3 Se2 Cr4 Cr1 -35.08(6)
Cr3 Se2 Cr4 Cr2 -77.35(7)
C5 Cr1 Cr4 C25 -4.7(14)
C3 Cr1 Cr4 C25 61.8(13)
C4 Cr1 Cr4 C25 23.0(13)
C1 Cr1 Cr4 C25 114.4(18)
C2 Cr1 Cr4 C25 98.2(13)
Se1 Cr1 Cr4 C25 140.0(12)
Se3 Cr1 Cr4 C25 -126.5(12)
Se4 Cr1 Cr4 C25 -28.4(12)
Cr3 Cr1 Cr4 C25 -89.8(12)
C5 Cr1 Cr4 C24 -124.6(9)
C3 Cr1 Cr4 C24 -58.0(8)
C4 Cr1 Cr4 C24 -96.9(7)
C1 Cr1 Cr4 C24 -5.5(15)
C2 Cr1 Cr4 C24 -21.7(8)
Se1 Cr1 Cr4 C24 20.1(6)
Se3 Cr1 Cr4 C24 113.6(6)
Se4 Cr1 Cr4 C24 -148.3(6)
Cr3 Cr1 Cr4 C24 150.3(6)
C5 Cr1 Cr4 C26 -20.0(8)
C3 Cr1 Cr4 C26 46.5(6)
C4 Cr1 Cr4 C26 7.6(6)
C1 Cr1 Cr4 C26 99.0(14)
C2 Cr1 Cr4 C26 82.9(7)
Se1 Cr1 Cr4 C26 124.7(5)
Se3 Cr1 Cr4 C26 -141.9(5)
Se4 Cr1 Cr4 C26 -43.8(5)
Cr3 Cr1 Cr4 C26 -105.2(5)
C5 Cr1 Cr4 C23 -95.8(8)
C3 Cr1 Cr4 C23 -29.3(6)
C4 Cr1 Cr4 C23 -68.2(6)
C1 Cr1 Cr4 C23 23.3(14)
C2 Cr1 Cr4 C23 7.1(7)
Se1 Cr1 Cr4 C23 48.9(4)
Se3 Cr1 Cr4 C23 142.3(4)
Se4 Cr1 Cr4 C23 -119.5(4)
Cr3 Cr1 Cr4 C23 179.1(4)
C5 Cr1 Cr4 C22 -56.3(8)
C3 Cr1 Cr4 C22 10.2(6)
C4 Cr1 Cr4 C22 -28.7(6)
C1 Cr1 Cr4 C22 62.7(14)
C2 Cr1 Cr4 C22 46.6(7)
Se1 Cr1 Cr4 C22 88.4(4)
Se3 Cr1 Cr4 C22 -178.2(4)
Se4 Cr1 Cr4 C22 -80.0(4)
Cr3 Cr1 Cr4 C22 -141.5(4)
C5 Cr1 Cr4 Se1 -144.7(7)
C3 Cr1 Cr4 Se1 -78.2(4)
C4 Cr1 Cr4 Se1 -117.1(4)
C1 Cr1 Cr4 Se1 -25.7(13)
C2 Cr1 Cr4 Se1 -41.8(6)
Se3 Cr1 Cr4 Se1 93.44(8)
Se4 Cr1 Cr4 Se1 -168.44(7)
Cr3 Cr1 Cr4 Se1 130.15(7)
C5 Cr1 Cr4 Se4 23.7(7)
C3 Cr1 Cr4 Se4 90.3(4)
C4 Cr1 Cr4 Se4 51.4(4)
C1 Cr1 Cr4 Se4 142.8(14)
C2 Cr1 Cr4 Se4 126.6(6)
Se1 Cr1 Cr4 Se4 168.44(7)
Se3 Cr1 Cr4 Se4 -98.12(8)
Cr3 Cr1 Cr4 Se4 -61.41(6)
C5 Cr1 Cr4 Se2 116.2(7)
C3 Cr1 Cr4 Se2 -177.3(4)
C4 Cr1 Cr4 Se2 143.8(4)
C1 Cr1 Cr4 Se2 -124.8(13)
C2 Cr1 Cr4 Se2 -140.9(6)
Se1 Cr1 Cr4 Se2 -99.11(8)
Se3 Cr1 Cr4 Se2 -5.68(7)
Se4 Cr1 Cr4 Se2 92.45(8)
Cr3 Cr1 Cr4 Se2 31.04(5)
C5 Cr1 Cr4 Cr2 153.1(7)
C3 Cr1 Cr4 Cr2 -140.3(4)
C4 Cr1 Cr4 Cr2 -179.2(4)
C1 Cr1 Cr4 Cr2 -87.8(13)
C2 Cr1 Cr4 Cr2 -104.0(6)
Se1 Cr1 Cr4 Cr2 -62.15(6)
Se3 Cr1 Cr4 Cr2 31.29(5)
Se4 Cr1 Cr4 Cr2 129.41(7)
Cr3 Cr1 Cr4 Cr2 68.00(5)
C10 Cr2 Cr4 C25 -30.7(6)
C8 Cr2 Cr4 C25 21.3(14)
C11 Cr2 Cr4 C25 -70.9(6)
C12 Cr2 Cr4 C25 -100.8(8)
C9 Cr2 Cr4 C25 6.3(6)
Se3 Cr2 Cr4 C25 141.5(4)
Se2 Cr2 Cr4 C25 41.8(4)
Se1 Cr2 Cr4 C25 -125.1(4)
Cr3 Cr2 Cr4 C25 103.7(4)
C10 Cr2 Cr4 C24 6.4(5)
C8 Cr2 Cr4 C24 58.4(14)
C11 Cr2 Cr4 C24 -33.8(5)
C12 Cr2 Cr4 C24 -63.7(8)
C9 Cr2 Cr4 C24 43.4(5)
Se3 Cr2 Cr4 C24 178.7(4)
Se2 Cr2 Cr4 C24 79.0(4)
Se1 Cr2 Cr4 C24 -87.9(4)
Cr3 Cr2 Cr4 C24 140.9(4)
C10 Cr2 Cr4 C26 -46.1(14)
C8 Cr2 Cr4 C26 6(2)
C11 Cr2 Cr4 C26 -86.3(14)
C12 Cr2 Cr4 C26 -116.2(15)
C9 Cr2 Cr4 C26 -9.1(14)
Se3 Cr2 Cr4 C26 126.1(14)
Se2 Cr2 Cr4 C26 26.4(14)
Se1 Cr2 Cr4 C26 -140.5(14)
Cr3 Cr2 Cr4 C26 88.3(14)
C10 Cr2 Cr4 C23 45.7(5)
C8 Cr2 Cr4 C23 97.7(14)
C11 Cr2 Cr4 C23 5.5(5)
C12 Cr2 Cr4 C23 -24.4(8)
C9 Cr2 Cr4 C23 82.7(5)
Se3 Cr2 Cr4 C23 -142.1(4)
Se2 Cr2 Cr4 C23 118.2(4)
Se1 Cr2 Cr4 C23 -48.7(4)
Cr3 Cr2 Cr4 C23 -179.9(4)
C10 Cr2 Cr4 C22 74.3(8)
C8 Cr2 Cr4 C22 126.3(15)
C11 Cr2 Cr4 C22 34.1(8)
C12 Cr2 Cr4 C22 4.2(10)
C9 Cr2 Cr4 C22 111.3(8)
Se3 Cr2 Cr4 C22 -113.5(7)
Se2 Cr2 Cr4 C22 146.8(7)
Se1 Cr2 Cr4 C22 -20.1(7)
Cr3 Cr2 Cr4 C22 -151.3(7)
C10 Cr2 Cr4 Se1 94.4(4)
C8 Cr2 Cr4 Se1 146.4(14)
C11 Cr2 Cr4 Se1 54.1(4)
C12 Cr2 Cr4 Se1 24.2(7)
C9 Cr2 Cr4 Se1 131.4(4)
Se3 Cr2 Cr4 Se1 -93.38(7)
Se2 Cr2 Cr4 Se1 166.91(7)
Cr3 Cr2 Cr4 Se1 -131.21(7)
C10 Cr2 Cr4 Se4 -165.4(4)
C8 Cr2 Cr4 Se4 -113.4(14)
C11 Cr2 Cr4 Se4 154.4(4)
C12 Cr2 Cr4 Se4 124.5(7)
C9 Cr2 Cr4 Se4 -128.4(4)
Se3 Cr2 Cr4 Se4 6.84(7)
Se2 Cr2 Cr4 Se4 -92.87(7)
Se1 Cr2 Cr4 Se4 100.23(7)
Cr3 Cr2 Cr4 Se4 -30.98(5)
C10 Cr2 Cr4 Se2 -72.5(4)
C8 Cr2 Cr4 Se2 -20.6(14)
C11 Cr2 Cr4 Se2 -112.8(4)
C12 Cr2 Cr4 Se2 -142.7(7)
C9 Cr2 Cr4 Se2 -35.5(4)
Se3 Cr2 Cr4 Se2 99.71(7)
Se1 Cr2 Cr4 Se2 -166.91(7)
Cr3 Cr2 Cr4 Se2 61.88(6)
C10 Cr2 Cr4 Cr1 156.5(4)
C8 Cr2 Cr4 Cr1 -151.5(14)
C11 Cr2 Cr4 Cr1 116.3(4)
C12 Cr2 Cr4 Cr1 86.4(7)
C9 Cr2 Cr4 Cr1 -166.5(4)
Se3 Cr2 Cr4 Cr1 -31.28(6)
Se2 Cr2 Cr4 Cr1 -130.99(6)
Se1 Cr2 Cr4 Cr1 62.11(5)
Cr3 Cr2 Cr4 Cr1 -69.10(6)
C3 Cr1 C1 C5 -78.2(8)
C4 Cr1 C1 C5 -36.9(7)
C2 Cr1 C1 C5 -115.4(11)
Se1 Cr1 C1 C5 -158.4(7)
Se3 Cr1 C1 C5 103.2(7)
Se4 Cr1 C1 C5 -2.1(10)
Cr4 Cr1 C1 C5 -136.2(12)
Cr3 Cr1 C1 C5 72.1(8)
C5 Cr1 C1 C2 115.4(11)
C3 Cr1 C1 C2 37.2(8)
C4 Cr1 C1 C2 78.5(9)
Se1 Cr1 C1 C2 -43.0(9)
Se3 Cr1 C1 C2 -141.3(8)
Se4 Cr1 C1 C2 113.3(9)
Cr4 Cr1 C1 C2 -20.8(19)
Cr3 Cr1 C1 C2 -172.5(7)
C5 C1 C2 C3 -1.5(14)
Cr1 C1 C2 C3 -63.4(9)
C5 C1 C2 Cr1 61.9(8)
C5 Cr1 C2 C3 77.3(9)
C4 Cr1 C2 C3 36.0(8)
C1 Cr1 C2 C3 115.8(12)
Se1 Cr1 C2 C3 -102.4(8)
Se3 Cr1 C2 C3 159.4(7)
Se4 Cr1 C2 C3 4.3(12)
Cr4 Cr1 C2 C3 -70.5(9)
Cr3 Cr1 C2 C3 140.3(14)
C5 Cr1 C2 C1 -38.5(7)
C3 Cr1 C2 C1 -115.8(12)
C4 Cr1 C2 C1 -79.8(9)
Se1 Cr1 C2 C1 141.8(8)
Se3 Cr1 C2 C1 43.5(9)
Se4 Cr1 C2 C1 -111.5(9)
Cr4 Cr1 C2 C1 173.6(6)
Cr3 Cr1 C2 C1 24(2)
C1 C2 C3 C4 0.3(15)
Cr1 C2 C3 C4 -62.6(9)
C1 C2 C3 Cr1 63.0(8)
C5 Cr1 C3 C2 -81.9(9)
C4 Cr1 C3 C2 -119.1(13)
C1 Cr1 C3 C2 -38.7(8)
Se1 Cr1 C3 C2 77.8(8)
Se3 Cr1 C3 C2 -36.0(13)
Se4 Cr1 C3 C2 -177.1(8)
Cr4 Cr1 C3 C2 128.6(8)
Cr3 Cr1 C3 C2 -159.6(8)
C5 Cr1 C3 C4 37.2(8)
C1 Cr1 C3 C4 80.4(9)
C2 Cr1 C3 C4 119.1(13)
Se1 Cr1 C3 C4 -163.1(9)
Se3 Cr1 C3 C4 83.0(12)
Se4 Cr1 C3 C4 -58.0(9)
Cr4 Cr1 C3 C4 -112.3(8)
Cr3 Cr1 C3 C4 -40.5(15)
C2 C3 C4 C5 1.0(15)
Cr1 C3 C4 C5 -61.7(8)
C2 C3 C4 Cr1 62.7(10)
C3 Cr1 C4 C5 117.0(13)
C1 Cr1 C4 C5 38.2(8)
C2 Cr1 C4 C5 81.1(9)
Se1 Cr1 C4 C5 138.7(7)
Se3 Cr1 C4 C5 -18.4(10)
Se4 Cr1 C4 C5 -119.2(8)
Cr4 Cr1 C4 C5 -157.7(7)
Cr3 Cr1 C4 C5 -82.8(8)
C5 Cr1 C4 C3 -117.0(13)
C1 Cr1 C4 C3 -78.8(10)
C2 Cr1 C4 C3 -35.9(9)
Se1 Cr1 C4 C3 21.6(11)
Se3 Cr1 C4 C3 -135.4(8)
Se4 Cr1 C4 C3 123.7(9)
Cr4 Cr1 C4 C3 85.2(9)
Cr3 Cr1 C4 C3 160.1(8)
C3 C4 C5 C1 -1.9(14)
Cr1 C4 C5 C1 -64.6(8)
C3 C4 C5 C6 178.0(12)
Cr1 C4 C5 C6 115.4(12)
C3 C4 C5 Cr1 62.6(9)
C2 C1 C5 C4 2.1(13)
Cr1 C1 C5 C4 65.1(9)
C2 C1 C5 C6 -177.8(12)
Cr1 C1 C5 C6 -114.9(13)
C2 C1 C5 Cr1 -62.9(8)
C3 Cr1 C5 C4 -37.0(8)
C1 Cr1 C5 C4 -116.7(11)
C2 Cr1 C5 C4 -78.2(9)
Se1 Cr1 C5 C4 -77.7(11)
Se3 Cr1 C5 C4 166.0(8)
Se4 Cr1 C5 C4 61.9(8)
Cr4 Cr1 C5 C4 43.0(12)
Cr3 Cr1 C5 C4 115.2(7)
C3 Cr1 C5 C1 79.6(8)
C4 Cr1 C5 C1 116.7(11)
C2 Cr1 C5 C1 38.4(8)
Se1 Cr1 C5 C1 38.9(12)
Se3 Cr1 C5 C1 -77.4(7)
Se4 Cr1 C5 C1 178.6(7)
Cr4 Cr1 C5 C1 159.7(6)
Cr3 Cr1 C5 C1 -128.2(7)
C3 Cr1 C5 C6 -156.4(14)
C4 Cr1 C5 C6 -119.4(15)
C1 Cr1 C5 C6 123.9(15)
C2 Cr1 C5 C6 162.4(14)
Se1 Cr1 C5 C6 162.9(8)
Se3 Cr1 C5 C6 46.6(11)
Se4 Cr1 C5 C6 -57.5(12)
Cr4 Cr1 C5 C6 -76.4(14)
Cr3 Cr1 C5 C6 -4.2(12)
C7 O2 C6 O1 -1(2)
C7 O2 C6 C5 178.1(13)
C4 C5 C6 O1 -11(2)
C1 C5 C6 O1 169.3(13)
Cr1 C5 C6 O1 78.6(17)
C4 C5 C6 O2 170.7(12)
C1 C5 C6 O2 -9.4(19)
Cr1 C5 C6 O2 -100.1(13)
C10 Cr2 C8 C12 -79.8(8)
C11 Cr2 C8 C12 -37.5(7)
C9 Cr2 C8 C12 -117.7(10)
Se3 Cr2 C8 C12 102.0(7)
Se2 Cr2 C8 C12 -154.5(6)
Se1 Cr2 C8 C12 3.2(9)
Cr3 Cr2 C8 C12 146.8(6)
Cr4 Cr2 C8 C12 -136.5(12)
C10 Cr2 C8 C9 37.9(7)
C11 Cr2 C8 C9 80.1(7)
C12 Cr2 C8 C9 117.7(10)
Se3 Cr2 C8 C9 -140.3(6)
Se2 Cr2 C8 C9 -36.9(7)
Se1 Cr2 C8 C9 120.9(6)
Cr3 Cr2 C8 C9 -95.5(6)
Cr4 Cr2 C8 C9 -18.8(18)
C12 C8 C9 C10 0.3(11)
Cr2 C8 C9 C10 -62.6(7)
C12 C8 C9 Cr2 62.9(7)
C8 Cr2 C9 C10 116.0(10)
C11 Cr2 C9 C10 37.0(7)
C12 Cr2 C9 C10 78.9(8)
Se3 Cr2 C9 C10 160.1(7)
Se2 Cr2 C9 C10 -96.6(7)
Se1 Cr2 C9 C10 10.2(10)
Cr3 Cr2 C9 C10 -142.7(7)
Cr4 Cr2 C9 C10 -69.2(8)
C10 Cr2 C9 C8 -116.0(10)
C11 Cr2 C9 C8 -78.9(7)
C12 Cr2 C9 C8 -37.0(6)
Se3 Cr2 C9 C8 44.1(7)
Se2 Cr2 C9 C8 147.5(6)
Se1 Cr2 C9 C8 -105.8(7)
Cr3 Cr2 C9 C8 101.3(6)
Cr4 Cr2 C9 C8 174.9(5)
C8 C9 C10 C11 -0.3(12)
Cr2 C9 C10 C11 -63.0(8)
C8 C9 C10 Cr2 62.7(7)
C8 Cr2 C10 C9 -38.0(6)
C11 Cr2 C10 C9 -117.8(11)
C12 Cr2 C10 C9 -80.2(7)
Se3 Cr2 C10 C9 -34.7(11)
Se2 Cr2 C10 C9 82.5(7)
Se1 Cr2 C10 C9 -173.6(6)
Cr3 Cr2 C10 C9 57.4(9)
Cr4 Cr2 C10 C9 131.3(6)
C8 Cr2 C10 C11 79.8(8)
C12 Cr2 C10 C11 37.6(7)
C9 Cr2 C10 C11 117.8(11)
Se3 Cr2 C10 C11 83.1(9)
Se2 Cr2 C10 C11 -159.8(7)
Se1 Cr2 C10 C11 -55.9(8)
Cr3 Cr2 C10 C11 175.1(6)
Cr4 Cr2 C10 C11 -110.9(7)
C9 C10 C11 C12 0.2(12)
Cr2 C10 C11 C12 -63.1(7)
C9 C10 C11 Cr2 63.3(7)
C8 Cr2 C11 C10 -78.9(7)
C12 Cr2 C11 C10 -116.5(10)
C9 Cr2 C11 C10 -36.9(7)
Se3 Cr2 C11 C10 -135.5(7)
Se2 Cr2 C11 C10 24.9(8)
Se1 Cr2 C11 C10 127.3(7)
Cr3 Cr2 C11 C10 -35(4)
Cr4 Cr2 C11 C10 87.5(7)
C10 Cr2 C11 C12 116.5(10)
C8 Cr2 C11 C12 37.6(6)
C9 Cr2 C11 C12 79.6(7)
Se3 Cr2 C11 C12 -19.0(8)
Se2 Cr2 C11 C12 141.4(6)
Se1 Cr2 C11 C12 -116.2(7)
Cr3 Cr2 C11 C12 82(4)
Cr4 Cr2 C11 C12 -156.0(6)
C9 C8 C12 C11 -0.2(11)
Cr2 C8 C12 C11 62.9(7)
C9 C8 C12 C13 -176.9(9)
Cr2 C8 C12 C13 -113.8(9)
C9 C8 C12 Cr2 -63.1(7)
C10 C11 C12 C8 0.0(12)
Cr2 C11 C12 C8 -62.8(7)
C10 C11 C12 C13 176.3(10)
Cr2 C11 C12 C13 113.5(11)
C10 C11 C12 Cr2 62.8(8)
C10 Cr2 C12 C8 78.9(7)
C11 Cr2 C12 C8 116.7(10)
C9 Cr2 C12 C8 37.0(7)
Se3 Cr2 C12 C8 -78.0(7)
Se2 Cr2 C12 C8 45.4(10)
Se1 Cr2 C12 C8 -177.8(6)
Cr3 Cr2 C12 C8 -54.2(9)
Cr4 Cr2 C12 C8 163.0(5)
C10 Cr2 C12 C11 -37.7(7)
C8 Cr2 C12 C11 -116.7(10)
C9 Cr2 C12 C11 -79.7(8)
Se3 Cr2 C12 C11 165.3(7)
Se2 Cr2 C12 C11 -71.3(9)
Se1 Cr2 C12 C11 65.5(7)
Cr3 Cr2 C12 C11 -170.8(5)
Cr4 Cr2 C12 C11 46.3(10)
C10 Cr2 C12 C13 -164.3(12)
C8 Cr2 C12 C13 116.7(13)
C11 Cr2 C12 C13 -126.6(14)
C9 Cr2 C12 C13 153.7(12)
Se3 Cr2 C12 C13 38.7(10)
Se2 Cr2 C12 C13 162.1(8)
Se1 Cr2 C12 C13 -61.1(10)
Cr3 Cr2 C12 C13 62.6(12)
Cr4 Cr2 C12 C13 -80.3(12)
C14 O4 C13 O3 2.6(19)
C14 O4 C13 C12 -177.7(12)
C8 C12 C13 O3 -5.4(19)
C11 C12 C13 O3 178.7(13)
Cr2 C12 C13 O3 -90.9(15)
C8 C12 C13 O4 175.0(10)
C11 C12 C13 O4 -0.9(17)
Cr2 C12 C13 O4 89.4(11)
C19 Cr3 C15 C16 117.3(9)
C18 Cr3 C15 C16 79.3(7)
C17 Cr3 C15 C16 37.8(7)
Se3 Cr3 C15 C16 -128.2(7)
Se2 Cr3 C15 C16 130.2(6)
Se4 Cr3 C15 C16 -27.8(8)
Cr2 Cr3 C15 C16 -163.0(6)
Cr1 Cr3 C15 C16 -89.9(7)
C18 Cr3 C15 C19 -38.0(6)
C17 Cr3 C15 C19 -79.5(7)
C16 Cr3 C15 C19 -117.3(9)
Se3 Cr3 C15 C19 114.5(6)
Se2 Cr3 C15 C19 12.9(8)
Se4 Cr3 C15 C19 -145.2(5)
Cr2 Cr3 C15 C19 79.7(6)
Cr1 Cr3 C15 C19 152.8(5)
C19 C15 C16 C17 -1.2(10)
Cr3 C15 C16 C17 -63.2(6)
C19 C15 C16 Cr3 62.0(6)
C19 Cr3 C16 C15 -37.6(6)
C18 Cr3 C16 C15 -79.7(7)
C17 Cr3 C16 C15 -116.0(9)
Se3 Cr3 C16 C15 53.8(6)
Se2 Cr3 C16 C15 -93.4(8)
Se4 Cr3 C16 C15 157.8(6)
Cr2 Cr3 C16 C15 37.0(11)
Cr1 Cr3 C16 C15 108.1(6)
C19 Cr3 C16 C17 78.5(7)
C18 Cr3 C16 C17 36.3(6)
C15 Cr3 C16 C17 116.0(9)
Se3 Cr3 C16 C17 169.8(6)
Se2 Cr3 C16 C17 22.6(9)
Se4 Cr3 C16 C17 -86.1(6)
Cr2 Cr3 C16 C17 153.0(6)
Cr1 Cr3 C16 C17 -135.8(6)
C15 C16 C17 C18 1.0(10)
Cr3 C16 C17 C18 -62.1(7)
C15 C16 C17 Cr3 63.1(6)
C19 Cr3 C17 C18 37.8(6)
C15 Cr3 C17 C18 80.6(7)
C16 Cr3 C17 C18 118.4(9)
Se3 Cr3 C17 C18 102.8(7)
Se2 Cr3 C17 C18 -48.4(7)
Se4 Cr3 C17 C18 -146.7(6)
Cr2 Cr3 C17 C18 -24.7(14)
Cr1 Cr3 C17 C18 -176.9(5)
C19 Cr3 C17 C16 -80.6(7)
C18 Cr3 C17 C16 -118.4(9)
C15 Cr3 C17 C16 -37.8(6)
Se3 Cr3 C17 C16 -15.6(9)
Se2 Cr3 C17 C16 -166.8(6)
Se4 Cr3 C17 C16 94.9(6)
Cr2 Cr3 C17 C16 -143.1(8)
Cr1 Cr3 C17 C16 64.7(7)
C16 C17 C18 C19 -0.4(10)
Cr3 C17 C18 C19 -62.8(6)
C16 C17 C18 Cr3 62.5(7)
C19 Cr3 C18 C17 -116.8(10)
C15 Cr3 C18 C17 -78.4(7)
C16 Cr3 C18 C17 -36.6(6)
Se3 Cr3 C18 C17 -118.8(6)
Se2 Cr3 C18 C17 135.8(7)
Se4 Cr3 C18 C17 39.1(7)
Cr2 Cr3 C18 C17 170.7(6)
Cr1 Cr3 C18 C17 14(2)
C15 Cr3 C18 C19 38.3(6)
C17 Cr3 C18 C19 116.8(10)
C16 Cr3 C18 C19 80.1(7)
Se3 Cr3 C18 C19 -2.0(8)
Se2 Cr3 C18 C19 -107.4(6)
Se4 Cr3 C18 C19 155.9(5)
Cr2 Cr3 C18 C19 -72.6(7)
Cr1 Cr3 C18 C19 130.3(15)
C17 C18 C19 C15 -0.4(10)
Cr3 C18 C19 C15 -63.9(6)
C17 C18 C19 C20 177.0(8)
Cr3 C18 C19 C20 113.5(9)
C17 C18 C19 Cr3 63.6(6)
C16 C15 C19 C18 1.0(10)
Cr3 C15 C19 C18 63.8(6)
C16 C15 C19 C20 -176.4(8)
Cr3 C15 C19 C20 -113.6(9)
C16 C15 C19 Cr3 -62.8(6)
C15 Cr3 C19 C18 -115.7(9)
C17 Cr3 C19 C18 -37.1(6)
C16 Cr3 C19 C18 -78.8(7)
Se3 Cr3 C19 C18 178.6(6)
Se2 Cr3 C19 C18 73.6(6)
Se4 Cr3 C19 C18 -46.2(9)
Cr2 Cr3 C19 C18 126.0(6)
Cr1 Cr3 C19 C18 -166.1(5)
C18 Cr3 C19 C15 115.7(9)
C17 Cr3 C19 C15 78.7(7)
C16 Cr3 C19 C15 36.9(6)
Se3 Cr3 C19 C15 -65.7(6)
Se2 Cr3 C19 C15 -170.7(6)
Se4 Cr3 C19 C15 69.5(8)
Cr2 Cr3 C19 C15 -118.3(6)
Cr1 Cr3 C19 C15 -50.3(8)
C18 Cr3 C19 C20 -121.3(12)
C15 Cr3 C19 C20 123.0(11)
C17 Cr3 C19 C20 -158.3(10)
C16 Cr3 C19 C20 159.9(10)
Se3 Cr3 C19 C20 57.3(9)
Se2 Cr3 C19 C20 -47.6(9)
Se4 Cr3 C19 C20 -167.5(6)
Cr2 Cr3 C19 C20 4.7(9)
Cr1 Cr3 C19 C20 72.7(11)
C21 O5 C20 O6 0.1(14)
C21 O5 C20 C19 -179.0(8)
C18 C19 C20 O6 1.6(15)
C15 C19 C20 O6 178.5(10)
Cr3 C19 C20 O6 89.5(11)
C18 C19 C20 O5 -179.3(8)
C15 C19 C20 O5 -2.4(13)
Cr3 C19 C20 O5 -91.4(9)
C25 Cr4 C22 C26 -36.5(8)
C24 Cr4 C22 C26 -79.4(9)
C23 Cr4 C22 C26 -116.3(11)
Se1 Cr4 C22 C26 -176.0(8)
Se4 Cr4 C22 C26 79.1(8)
Se2 Cr4 C22 C26 -35.2(12)
Cr1 Cr4 C22 C26 130.5(8)
Cr2 Cr4 C22 C26 -159.9(7)
C25 Cr4 C22 C23 79.8(8)
C24 Cr4 C22 C23 36.9(7)
C26 Cr4 C22 C23 116.3(11)
Se1 Cr4 C22 C23 -59.7(7)
Se4 Cr4 C22 C23 -164.6(7)
Se2 Cr4 C22 C23 81.1(10)
Cr1 Cr4 C22 C23 -113.2(7)
Cr2 Cr4 C22 C23 -43.6(12)
C26 C22 C23 C24 1.1(13)
Cr4 C22 C23 C24 -62.0(8)
C26 C22 C23 Cr4 63.1(8)
C25 Cr4 C23 C24 39.0(7)
C26 Cr4 C23 C24 80.0(8)
C22 Cr4 C23 C24 117.5(10)
Se1 Cr4 C23 C24 -120.9(7)
Se4 Cr4 C23 C24 137.9(6)
Se2 Cr4 C23 C24 -20.3(9)
Cr1 Cr4 C23 C24 -157.6(6)
Cr2 Cr4 C23 C24 -84.3(7)
C25 Cr4 C23 C22 -78.5(8)
C24 Cr4 C23 C22 -117.5(10)
C26 Cr4 C23 C22 -37.5(8)
Se1 Cr4 C23 C22 121.6(7)
Se4 Cr4 C23 C22 20.3(9)
Se2 Cr4 C23 C22 -137.8(7)
Cr1 Cr4 C23 C22 84.9(7)
Cr2 Cr4 C23 C22 158.2(6)
C22 C23 C24 C25 -1.2(12)
Cr4 C23 C24 C25 -63.9(7)
C22 C23 C24 Cr4 62.6(8)
C25 Cr4 C24 C23 -114.8(10)
C26 Cr4 C24 C23 -78.7(8)
C22 Cr4 C24 C23 -37.1(7)
Se1 Cr4 C24 C23 60.3(7)
Se4 Cr4 C24 C23 -82.1(10)
Se2 Cr4 C24 C23 164.4(7)
Cr1 Cr4 C24 C23 44.2(10)
Cr2 Cr4 C24 C23 113.7(7)
C26 Cr4 C24 C25 36.2(7)
C23 Cr4 C24 C25 114.8(10)
C22 Cr4 C24 C25 77.8(8)
Se1 Cr4 C24 C25 175.1(7)
Se4 Cr4 C24 C25 32.7(11)
Se2 Cr4 C24 C25 -80.7(7)
Cr1 Cr4 C24 C25 159.1(7)
Cr2 Cr4 C24 C25 -131.5(7)
C23 C24 C25 C26 0.9(13)
Cr4 C24 C25 C26 -63.8(9)
C23 C24 C25 Cr4 64.7(7)
C24 Cr4 C25 C26 117.4(10)
C23 Cr4 C25 C26 79.3(8)
C22 Cr4 C25 C26 37.1(7)
Se1 Cr4 C25 C26 110.3(9)
Se4 Cr4 C25 C26 -44.7(8)
Se2 Cr4 C25 C26 -142.2(7)
Cr1 Cr4 C25 C26 -20.2(17)
Cr2 Cr4 C25 C26 -173.8(6)
C26 Cr4 C25 C24 -117.4(10)
C23 Cr4 C25 C24 -38.1(7)
C22 Cr4 C25 C24 -80.3(8)
Se1 Cr4 C25 C24 -7.2(11)
Se4 Cr4 C25 C24 -162.1(6)
Se2 Cr4 C25 C24 100.4(7)
Cr1 Cr4 C25 C24 -137.6(10)
Cr2 Cr4 C25 C24 68.7(8)
C24 C25 C26 C22 -0.3(13)
Cr4 C25 C26 C22 -63.0(8)
C24 C25 C26 Cr4 62.8(8)
C23 C22 C26 C25 -0.5(13)
Cr4 C22 C26 C25 62.6(9)
C23 C22 C26 Cr4 -63.1(8)
C24 Cr4 C26 C25 -37.9(7)
C23 Cr4 C26 C25 -79.7(8)
C22 Cr4 C26 C25 -117.5(11)
Se1 Cr4 C26 C25 -111.6(8)
Se4 Cr4 C26 C25 140.4(7)
Se2 Cr4 C26 C25 42.9(8)
Cr1 Cr4 C26 C25 173.5(6)
Cr2 Cr4 C26 C25 20.0(18)
C25 Cr4 C26 C22 117.5(11)
C24 Cr4 C26 C22 79.7(8)
C23 Cr4 C26 C22 37.8(7)
Se1 Cr4 C26 C22 5.9(12)
Se4 Cr4 C26 C22 -102.1(8)
Se2 Cr4 C26 C22 160.4(7)
Cr1 Cr4 C26 C22 -69.0(9)
Cr2 Cr4 C26 C22 137.5(12)
